data_4302570
loop_
_publ_author_name
'Vadapalli Chandrasekhar'
'Ramalingam Thirumoorthi'

_publ_contact_author 'Vadapalli Chandrasekhar'
_publ_contact_author_email vc@iitk.ac.in
_publ_section_title
;
Tellurasiloxane Cages Containing Te6Si4O12 and Te6Si6O15 Frameworks
;
_journal_name_full 'Inorganic Chemistry'
_journal_page_first 6236
_journal_page_last 6241
_journal_paper_doi 10.1021/ic900562n
_journal_volume 48
_journal_year 2009
_chemical_formula_moiety 'C108 H138 O27 Si6 Te6, 4(C7 H8)'
_chemical_formula_sum 'C136 H170 O27 Si6 Te6'
_chemical_formula_weight 3170.86
_chemical_name_systematic
; 
 ? 
;
_space_group_IT_number 15
_symmetry_cell_setting monoclinic
_symmetry_space_group_name_Hall '-C 2yc'
_symmetry_space_group_name_H-M 'C 1 2/c 1'
_atom_sites_solution_hydrogens geom
_atom_sites_solution_primary direct
_atom_sites_solution_secondary difmap
_audit_creation_method SHELXL-97
_cell_angle_alpha 90.00
_cell_angle_beta 107.086(2)
_cell_angle_gamma 90.00
_cell_formula_units_Z 4
_cell_length_a 26.871(2)
_cell_length_b 18.933(2)
_cell_length_c 28.711(3)
_cell_measurement_reflns_used 7307
_cell_measurement_temperature 100(2)
_cell_measurement_theta_max 28.19
_cell_measurement_theta_min 2.15
_cell_volume 13962(2)
_computing_cell_refinement 'Bruker SMART'
_computing_data_collection 'Bruker SMART'
_computing_data_reduction 'Bruker SAINT'
_computing_structure_refinement 'SHELXL-97 (Sheldrick, 1997)'
_computing_structure_solution 'SHELXS-97 (Sheldrick, 1990)'
_diffrn_ambient_temperature 100(2)
_diffrn_measured_fraction_theta_full 0.992
_diffrn_measured_fraction_theta_max 0.992
_diffrn_measurement_device_type 'CCD area detector'
_diffrn_measurement_method 'phi and omega scans'
_diffrn_radiation_monochromator graphite
_diffrn_radiation_source 'fine-focus sealed tube'
_diffrn_radiation_type MoK\a
_diffrn_radiation_wavelength 0.71073
_diffrn_reflns_av_R_equivalents 0.0451
_diffrn_reflns_av_sigmaI/netI 0.0545
_diffrn_reflns_limit_h_max 29
_diffrn_reflns_limit_h_min -34
_diffrn_reflns_limit_k_max 16
_diffrn_reflns_limit_k_min -24
_diffrn_reflns_limit_l_max 36
_diffrn_reflns_limit_l_min -36
_diffrn_reflns_number 41063
_diffrn_reflns_theta_full 27.00
_diffrn_reflns_theta_max 27.00
_diffrn_reflns_theta_min 2.15
_exptl_absorpt_coefficient_mu 1.357
_exptl_absorpt_correction_T_max 0.7730
_exptl_absorpt_correction_T_min 0.6863
_exptl_absorpt_correction_type empirical
_exptl_absorpt_process_details SADABS
_exptl_crystal_colour colorless
_exptl_crystal_density_diffrn 1.508
_exptl_crystal_density_method 'not measured'
_exptl_crystal_description block
_exptl_crystal_F_000 6392
_exptl_crystal_size_max 0.30
_exptl_crystal_size_mid 0.25
_exptl_crystal_size_min 0.20
_refine_diff_density_max 1.184
_refine_diff_density_min -0.838
_refine_diff_density_rms 0.170
_refine_ls_extinction_method none
_refine_ls_goodness_of_fit_ref 1.132
_refine_ls_hydrogen_treatment riding
_refine_ls_matrix_type full
_refine_ls_number_parameters 806
_refine_ls_number_reflns 15115
_refine_ls_number_restraints 0
_refine_ls_restrained_S_all 1.132
_refine_ls_R_factor_all 0.0548
_refine_ls_R_factor_gt 0.0393
_refine_ls_shift/su_max 0.002
_refine_ls_shift/su_mean 0.000
_refine_ls_structure_factor_coef Fsqd
_refine_ls_weighting_details 'calc w=1/[\s^2^(Fo^2^)+(0.0518P)^2^+58.2915P] where P=(Fo^2^+2Fc^2^)/3'
_refine_ls_weighting_scheme calc
_refine_ls_wR_factor_gt 0.0934
_refine_ls_wR_factor_ref 0.1225
_reflns_number_gt 12401
_reflns_number_total 15115
_reflns_threshold_expression >2sigma(I)
_cod_data_source_file ic900562n_si_001_2.cif
_cod_data_source_block compound2
_cod_depositor_comments
;
The following automatic conversions were performed:
'_symmetry_cell_setting' value 'Monoclinic' changed to 'monoclinic'
according to '/home/saulius/struct/CIF-dictionaries/cif_core.dic'
dictionary named 'cif_core.dic' version 2.4.1 from 2010-06-29.

Automatic conversion script
Id: cif_fix_enum 1527 2010-12-29 10:47:43Z saulius 
;
_cod_original_cell_volume 13963(2)
_cod_original_sg_symbol_H-M 'C 1 2/c 1 '
_cod_database_code 4302570

loop_
_symmetry_equiv_pos_as_xyz
'x, y, z'
'-x, y, -z+1/2'
'x+1/2, y+1/2, z'
'-x+1/2, y+1/2, -z+1/2'
'-x, -y, -z'
'x, -y, z-1/2'
'-x+1/2, -y+1/2, -z'
'x+1/2, -y+1/2, z-1/2'

loop_
_atom_site_label
_atom_site_type_symbol
_atom_site_fract_x
_atom_site_fract_y
_atom_site_fract_z
_atom_site_U_iso_or_equiv
_atom_site_adp_type
_atom_site_occupancy
_atom_site_symmetry_multiplicity
_atom_site_calc_flag
_atom_site_refinement_flags
_atom_site_disorder_assembly
_atom_site_disorder_group
Te1 Te 0.395725(10) 0.161450(15) 0.189041(10) 0.01822(8) Uani 1 1 d . . .
Te2 Te 0.426688(10) 0.375146(14) 0.252302(10) 0.01775(8) Uani 1 1 d . . .
Te3 Te 0.474101(10) 0.185085(15) 0.347580(10) 0.01715(8) Uani 1 1 d . . .
Si1 Si 0.38176(4) 0.32581(6) 0.13450(4) 0.0178(2) Uani 1 1 d . . .
Si2 Si 0.50219(4) 0.35749(6) 0.37282(4) 0.0178(2) Uani 1 1 d . . .
Si3 Si 0.45198(4) 0.03785(6) 0.27353(4) 0.0162(2) Uani 1 1 d . . .
O1 O 0.37692(12) 0.24136(16) 0.13855(11) 0.0218(6) Uani 1 1 d . . .
O2 O 0.37725(11) 0.36700(16) 0.18229(11) 0.0213(6) Uani 1 1 d . . .
O3 O 0.47093(11) 0.39635(17) 0.32253(11) 0.0229(7) Uani 1 1 d . . .
O4 O 0.47676(11) 0.28227(16) 0.38006(11) 0.0207(6) Uani 1 1 d . . .
O5 O 0.56323(11) 0.34663(15) 0.37554(10) 0.0184(6) Uani 1 1 d . . .
O6 O 0.47006(11) 0.08176(16) 0.32383(11) 0.0205(6) Uani 1 1 d . . .
O7 O 0.40337(11) 0.07477(16) 0.23385(11) 0.0205(6) Uani 1 1 d . . .
O8 O 0.5000 0.0279(2) 0.2500 0.0207(9) Uani 1 2 d S . .
O9 O 0.33003(15) -0.0589(2) 0.02196(13) 0.0437(10) Uani 1 1 d . . .
O10 O 0.18190(12) 0.18525(17) 0.23084(13) 0.0288(7) Uani 1 1 d . . .
O11 O 0.43457(15) 0.69901(18) 0.21657(14) 0.0365(9) Uani 1 1 d . . .
O12 O 0.22624(13) 0.4080(2) 0.31845(13) 0.0393(9) Uani 1 1 d . . .
O13 O 0.25693(12) 0.1626(2) 0.38559(12) 0.0308(8) Uani 1 1 d . . .
O14 O 0.61929(15) 0.0751(2) 0.54570(12) 0.0423(9) Uani 1 1 d . . .
C1 C 0.37392(16) 0.0901(2) 0.13084(15) 0.0201(9) Uani 1 1 d . . .
C2 C 0.39964(18) 0.0260(3) 0.13384(16) 0.0268(10) Uani 1 1 d . . .
H2 H 0.4282 0.0156 0.1616 0.032 Uiso 1 1 calc R . .
C3 C 0.38424(19) -0.0224(3) 0.09714(18) 0.0324(11) Uani 1 1 d . . .
H3 H 0.4024 -0.0659 0.0992 0.039 Uiso 1 1 calc R . .
C4 C 0.34188(19) -0.0081(3) 0.05664(17) 0.0278(10) Uani 1 1 d . . .
C5 C 0.31597(18) 0.0558(2) 0.05335(16) 0.0250(10) Uani 1 1 d . . .
H5 H 0.2869 0.0657 0.0260 0.030 Uiso 1 1 calc R . .
C6 C 0.33277(17) 0.1055(2) 0.09047(16) 0.0232(9) Uani 1 1 d . . .
H6 H 0.3158 0.1500 0.0879 0.028 Uiso 1 1 calc R . .
C7 C 0.2845(2) -0.0486(3) -0.0181(2) 0.0566(19) Uani 1 1 d . . .
H7A H 0.2541 -0.0442 -0.0060 0.085 Uiso 1 1 calc R . .
H7B H 0.2798 -0.0891 -0.0402 0.085 Uiso 1 1 calc R . .
H7C H 0.2883 -0.0055 -0.0356 0.085 Uiso 1 1 calc R . .
C8 C 0.32139(15) 0.1707(2) 0.19878(15) 0.0183(9) Uani 1 1 d . . .
C9 C 0.30321(16) 0.2370(2) 0.20553(15) 0.0210(9) Uani 1 1 d . . .
H9 H 0.3228 0.2777 0.2029 0.025 Uiso 1 1 calc R . .
C10 C 0.25623(17) 0.2441(2) 0.21627(16) 0.0237(9) Uani 1 1 d . . .
H10 H 0.2440 0.2895 0.2217 0.028 Uiso 1 1 calc R . .
C11 C 0.22753(17) 0.1842(2) 0.21892(17) 0.0238(10) Uani 1 1 d . . .
C12 C 0.24510(15) 0.1179(2) 0.21067(15) 0.0186(9) Uani 1 1 d . . .
H12 H 0.2246 0.0772 0.2114 0.022 Uiso 1 1 calc R . .
C13 C 0.29268(16) 0.1110(2) 0.20136(15) 0.0197(9) Uani 1 1 d . . .
H13 H 0.3055 0.0655 0.1968 0.024 Uiso 1 1 calc R . .
C14 C 0.1635(2) 0.2527(3) 0.2411(2) 0.0430(14) Uani 1 1 d . . .
H14A H 0.1899 0.2749 0.2682 0.064 Uiso 1 1 calc R . .
H14B H 0.1312 0.2467 0.2499 0.064 Uiso 1 1 calc R . .
H14C H 0.1569 0.2828 0.2121 0.064 Uiso 1 1 calc R . .
C15 C 0.32608(17) 0.3570(2) 0.08168(16) 0.0219(9) Uani 1 1 d . . .
C16 C 0.27485(17) 0.3461(3) 0.09451(19) 0.0341(12) Uani 1 1 d . . .
H16A H 0.2761 0.3728 0.1241 0.051 Uiso 1 1 calc R . .
H16B H 0.2703 0.2958 0.1001 0.051 Uiso 1 1 calc R . .
H16C H 0.2456 0.3628 0.0675 0.051 Uiso 1 1 calc R . .
C17 C 0.32311(19) 0.3145(3) 0.03543(17) 0.0311(11) Uani 1 1 d . . .
H17A H 0.2926 0.3297 0.0091 0.047 Uiso 1 1 calc R . .
H17B H 0.3200 0.2641 0.0419 0.047 Uiso 1 1 calc R . .
H17C H 0.3547 0.3226 0.0258 0.047 Uiso 1 1 calc R . .
C18 C 0.33276(19) 0.4357(3) 0.07198(19) 0.0316(11) Uani 1 1 d . . .
H18A H 0.3652 0.4425 0.0636 0.047 Uiso 1 1 calc R . .
H18B H 0.3340 0.4630 0.1013 0.047 Uiso 1 1 calc R . .
H18C H 0.3033 0.4517 0.0449 0.047 Uiso 1 1 calc R . .
C19 C 0.42947(15) 0.4842(2) 0.23901(16) 0.0197(9) Uani 1 1 d . . .
C20 C 0.43557(17) 0.5068(2) 0.19547(16) 0.0220(9) Uani 1 1 d . . .
H20 H 0.4386 0.4736 0.1717 0.026 Uiso 1 1 calc R . .
C21 C 0.43720(19) 0.5796(3) 0.18664(18) 0.0280(10) Uani 1 1 d . . .
H21 H 0.4416 0.5959 0.1568 0.034 Uiso 1 1 calc R . .
C22 C 0.43244(18) 0.6270(3) 0.22123(19) 0.0284(10) Uani 1 1 d . . .
C23 C 0.42513(19) 0.6034(3) 0.26449(17) 0.0284(10) Uani 1 1 d . . .
H23 H 0.4209 0.6364 0.2880 0.034 Uiso 1 1 calc R . .
C24 C 0.42400(18) 0.5324(3) 0.27335(17) 0.0259(10) Uani 1 1 d . . .
H24 H 0.4195 0.5162 0.3032 0.031 Uiso 1 1 calc R . .
C25 C 0.4474(3) 0.7254(3) 0.1750(2) 0.0489(16) Uani 1 1 d . . .
H25A H 0.4809 0.7059 0.1744 0.073 Uiso 1 1 calc R . .
H25B H 0.4496 0.7770 0.1768 0.073 Uiso 1 1 calc R . .
H25C H 0.4203 0.7114 0.1453 0.073 Uiso 1 1 calc R . .
C26 C 0.35867(17) 0.3822(2) 0.27521(17) 0.0219(9) Uani 1 1 d . . .
C27 C 0.31674(16) 0.4195(2) 0.24733(16) 0.0217(9) Uani 1 1 d . . .
H27 H 0.3180 0.4402 0.2175 0.026 Uiso 1 1 calc R . .
C28 C 0.27241(17) 0.4272(2) 0.26249(18) 0.0265(10) Uani 1 1 d . . .
H28 H 0.2436 0.4534 0.2432 0.032 Uiso 1 1 calc R . .
C29 C 0.27025(16) 0.3965(3) 0.30603(17) 0.0256(10) Uani 1 1 d . . .
C30 C 0.31321(18) 0.3582(3) 0.33421(18) 0.0303(11) Uani 1 1 d . . .
H30 H 0.3123 0.3371 0.3640 0.036 Uiso 1 1 calc R . .
C31 C 0.35716(17) 0.3513(2) 0.31841(16) 0.0215(9) Uani 1 1 d . . .
H31 H 0.3863 0.3251 0.3374 0.026 Uiso 1 1 calc R . .
C32 C 0.2228(2) 0.3796(4) 0.3636(2) 0.0579(19) Uani 1 1 d . . .
H32A H 0.2232 0.3279 0.3621 0.087 Uiso 1 1 calc R . .
H32B H 0.1904 0.3954 0.3693 0.087 Uiso 1 1 calc R . .
H32C H 0.2526 0.3959 0.3902 0.087 Uiso 1 1 calc R . .
C33 C 0.49900(16) 0.4166(2) 0.42457(15) 0.0202(9) Uani 1 1 d . . .
C34 C 0.44225(18) 0.4211(3) 0.42620(18) 0.0281(10) Uani 1 1 d . . .
H34A H 0.4302 0.3740 0.4321 0.042 Uiso 1 1 calc R . .
H34B H 0.4201 0.4392 0.3950 0.042 Uiso 1 1 calc R . .
H34C H 0.4404 0.4530 0.4525 0.042 Uiso 1 1 calc R . .
C35 C 0.51672(19) 0.4918(2) 0.41632(17) 0.0274(10) Uani 1 1 d . . .
H35A H 0.5147 0.5223 0.4433 0.041 Uiso 1 1 calc R . .
H35B H 0.4940 0.5105 0.3856 0.041 Uiso 1 1 calc R . .
H35C H 0.5527 0.4903 0.4149 0.041 Uiso 1 1 calc R . .
C36 C 0.53325(19) 0.3884(3) 0.47327(17) 0.0306(11) Uani 1 1 d . . .
H36A H 0.5696 0.3875 0.4730 0.046 Uiso 1 1 calc R . .
H36B H 0.5221 0.3405 0.4785 0.046 Uiso 1 1 calc R . .
H36C H 0.5300 0.4193 0.4996 0.046 Uiso 1 1 calc R . .
C37 C 0.40077(16) 0.1735(2) 0.36057(15) 0.0187(9) Uani 1 1 d . . .
C38 C 0.36131(16) 0.1375(2) 0.32743(16) 0.0199(9) Uani 1 1 d . . .
H38 H 0.3675 0.1163 0.2997 0.024 Uiso 1 1 calc R . .
C39 C 0.31204(18) 0.1323(3) 0.33456(16) 0.0254(10) Uani 1 1 d . . .
H39 H 0.2848 0.1080 0.3115 0.030 Uiso 1 1 calc R . .
C40 C 0.30318(17) 0.1629(3) 0.37546(17) 0.0254(10) Uani 1 1 d . . .
C41 C 0.34404(18) 0.1978(3) 0.40956(16) 0.0266(10) Uani 1 1 d . . .
H41 H 0.3385 0.2179 0.4380 0.032 Uiso 1 1 calc R . .
C42 C 0.39259(18) 0.2032(2) 0.40184(17) 0.0245(10) Uani 1 1 d . . .
H42 H 0.4201 0.2273 0.4248 0.029 Uiso 1 1 calc R . .
C43 C 0.21531(19) 0.1240(4) 0.3532(2) 0.0435(15) Uani 1 1 d . . .
H43A H 0.2074 0.1441 0.3204 0.065 Uiso 1 1 calc R . .
H43B H 0.1844 0.1269 0.3646 0.065 Uiso 1 1 calc R . .
H43C H 0.2256 0.0744 0.3524 0.065 Uiso 1 1 calc R . .
C44 C 0.52059(16) 0.1476(2) 0.41550(14) 0.0190(9) Uani 1 1 d . . .
C45 C 0.55957(18) 0.1906(3) 0.44474(17) 0.0263(10) Uani 1 1 d . . .
H45 H 0.5642 0.2374 0.4349 0.032 Uiso 1 1 calc R . .
C46 C 0.59152(19) 0.1639(3) 0.48842(18) 0.0328(11) Uani 1 1 d . . .
H46 H 0.6183 0.1928 0.5084 0.039 Uiso 1 1 calc R . .
C47 C 0.58490(18) 0.0960(3) 0.50313(17) 0.0305(11) Uani 1 1 d . . .
C48 C 0.5458(2) 0.0542(3) 0.47419(18) 0.0363(12) Uani 1 1 d . . .
H48 H 0.5403 0.0080 0.4846 0.044 Uiso 1 1 calc R . .
C49 C 0.5146(2) 0.0799(3) 0.42986(18) 0.0327(11) Uani 1 1 d . . .
H49 H 0.4889 0.0502 0.4093 0.039 Uiso 1 1 calc R . .
C50 C 0.6130(3) 0.0070(3) 0.5628(2) 0.0509(16) Uani 1 1 d . . .
H50A H 0.5800 0.0047 0.5708 0.076 Uiso 1 1 calc R . .
H50B H 0.6419 -0.0032 0.5919 0.076 Uiso 1 1 calc R . .
H50C H 0.6127 -0.0278 0.5374 0.076 Uiso 1 1 calc R . .
C51 C 0.37942(18) -0.0444(3) 0.30182(18) 0.0275(10) Uani 1 1 d . . .
H51A H 0.3519 -0.0260 0.2739 0.041 Uiso 1 1 calc R . .
H51B H 0.3849 -0.0117 0.3293 0.041 Uiso 1 1 calc R . .
H51C H 0.3691 -0.0907 0.3111 0.041 Uiso 1 1 calc R . .
C52 C 0.43055(16) -0.0519(2) 0.28769(16) 0.0216(9) Uani 1 1 d . . .
C53 C 0.42009(19) -0.1002(3) 0.24303(18) 0.0295(11) Uani 1 1 d . . .
H53A H 0.4097 -0.1471 0.2513 0.044 Uiso 1 1 calc R . .
H53B H 0.4518 -0.1043 0.2329 0.044 Uiso 1 1 calc R . .
H53C H 0.3921 -0.0801 0.2163 0.044 Uiso 1 1 calc R . .
C54 C 0.47150(18) -0.0867(3) 0.33059(18) 0.0287(10) Uani 1 1 d . . .
H54A H 0.4592 -0.1335 0.3369 0.043 Uiso 1 1 calc R . .
H54B H 0.4771 -0.0572 0.3597 0.043 Uiso 1 1 calc R . .
H54C H 0.5043 -0.0917 0.3225 0.043 Uiso 1 1 calc R . .
C55 C 0.1784(3) 0.0559(4) 0.0877(3) 0.065(2) Uani 1 1 d . . .
H55A H 0.1751 0.0195 0.1109 0.098 Uiso 1 1 calc R . .
H55B H 0.2153 0.0662 0.0926 0.098 Uiso 1 1 calc R . .
H55C H 0.1627 0.0388 0.0544 0.098 Uiso 1 1 calc R . .
C56 C 0.1508(2) 0.1222(3) 0.09574(19) 0.0457(15) Uani 1 1 d . . .
C57 C 0.1749(3) 0.1882(4) 0.0965(2) 0.0498(16) Uani 1 1 d . . .
H57 H 0.2087 0.1902 0.0925 0.060 Uiso 1 1 calc R . .
C58 C 0.1511(3) 0.2494(4) 0.1029(2) 0.0557(17) Uani 1 1 d . . .
H58 H 0.1685 0.2932 0.1036 0.067 Uiso 1 1 calc R . .
C59 C 0.1025(3) 0.2481(4) 0.1082(2) 0.0649(19) Uani 1 1 d . . .
H59 H 0.0858 0.2911 0.1121 0.078 Uiso 1 1 calc R . .
C60 C 0.0773(3) 0.1846(5) 0.1081(2) 0.062(2) Uani 1 1 d . . .
H60 H 0.0434 0.1836 0.1119 0.075 Uiso 1 1 calc R . .
C61 C 0.1023(3) 0.1212(4) 0.1023(2) 0.0544(17) Uani 1 1 d . . .
H61 H 0.0854 0.0773 0.1030 0.065 Uiso 1 1 calc R . .
C62 C 0.4522(4) 0.1803(5) 0.5375(3) 0.086(3) Uani 1 1 d . . .
H62A H 0.4770 0.1967 0.5208 0.129 Uiso 1 1 calc R . .
H62B H 0.4328 0.1397 0.5200 0.129 Uiso 1 1 calc R . .
H62C H 0.4711 0.1662 0.5709 0.129 Uiso 1 1 calc R . .
C63 C 0.4149(2) 0.2389(3) 0.5389(2) 0.0450(14) Uani 1 1 d . . .
C64 C 0.4256(3) 0.3076(4) 0.5321(2) 0.0534(17) Uani 1 1 d . . .
H64 H 0.4576 0.3193 0.5262 0.064 Uiso 1 1 calc R . .
C65 C 0.3914(3) 0.3605(4) 0.5338(3) 0.067(2) Uani 1 1 d . . .
H65 H 0.4001 0.4081 0.5293 0.081 Uiso 1 1 calc R . .
C66 C 0.3458(4) 0.3459(4) 0.5415(3) 0.072(2) Uani 1 1 d . . .
H66 H 0.3226 0.3832 0.5426 0.087 Uiso 1 1 calc R . .
C67 C 0.3324(3) 0.2782(5) 0.5476(3) 0.065(2) Uani 1 1 d . . .
H67 H 0.2998 0.2682 0.5530 0.078 Uiso 1 1 calc R . .
C68 C 0.3661(3) 0.2242(3) 0.5461(2) 0.0552(18) Uani 1 1 d . . .
H68 H 0.3565 0.1767 0.5499 0.066 Uiso 1 1 calc R . .

loop_
_atom_site_aniso_label
_atom_site_aniso_U_11
_atom_site_aniso_U_22
_atom_site_aniso_U_33
_atom_site_aniso_U_23
_atom_site_aniso_U_13
_atom_site_aniso_U_12
Te1 0.01579(14) 0.01929(15) 0.01903(15) -0.00133(11) 0.00427(10) -0.00120(10)
Te2 0.01667(14) 0.01670(15) 0.01991(15) -0.00067(10) 0.00541(11) 0.00164(10)
Te3 0.01703(14) 0.01794(15) 0.01689(14) -0.00009(10) 0.00562(10) -0.00007(10)
Si1 0.0162(5) 0.0185(6) 0.0179(6) 0.0012(5) 0.0041(4) 0.0002(5)
Si2 0.0170(6) 0.0181(6) 0.0181(6) -0.0028(5) 0.0049(4) 0.0007(5)
Si3 0.0154(5) 0.0149(6) 0.0186(6) -0.0002(4) 0.0053(4) 0.0000(4)
O1 0.0278(16) 0.0169(15) 0.0211(15) -0.0009(12) 0.0075(12) 0.0013(13)
O2 0.0192(15) 0.0240(17) 0.0196(15) -0.0025(13) 0.0042(12) -0.0007(13)
O3 0.0201(15) 0.0233(17) 0.0235(16) 0.0003(13) 0.0037(12) 0.0007(13)
O4 0.0193(15) 0.0206(16) 0.0235(16) -0.0038(13) 0.0083(12) -0.0011(12)
O5 0.0188(14) 0.0175(15) 0.0183(15) -0.0062(12) 0.0045(11) -0.0019(12)
O6 0.0224(15) 0.0178(15) 0.0213(15) -0.0047(12) 0.0065(12) -0.0002(12)
O7 0.0148(14) 0.0232(16) 0.0229(15) 0.0029(13) 0.0044(12) 0.0012(12)
O8 0.018(2) 0.020(2) 0.025(2) 0.000 0.0083(17) 0.000
O9 0.046(2) 0.039(2) 0.031(2) -0.0216(17) -0.0100(16) 0.0138(18)
O10 0.0208(16) 0.0257(18) 0.045(2) 0.0002(15) 0.0177(15) 0.0014(13)
O11 0.052(2) 0.0174(17) 0.050(2) 0.0004(16) 0.0307(19) 0.0003(16)
O12 0.0259(18) 0.057(3) 0.040(2) 0.0004(19) 0.0181(16) 0.0063(17)
O13 0.0200(16) 0.048(2) 0.0275(18) 0.0041(16) 0.0120(13) -0.0011(15)
O14 0.047(2) 0.051(3) 0.0221(18) 0.0118(17) 0.0002(16) 0.0105(19)
C1 0.023(2) 0.020(2) 0.018(2) -0.0053(17) 0.0058(16) -0.0073(17)
C2 0.028(2) 0.029(3) 0.021(2) -0.0039(19) 0.0053(18) 0.008(2)
C3 0.033(3) 0.025(3) 0.035(3) -0.002(2) 0.004(2) 0.009(2)
C4 0.033(3) 0.026(3) 0.024(2) -0.0053(19) 0.0070(19) 0.003(2)
C5 0.026(2) 0.025(2) 0.019(2) 0.0010(18) -0.0006(18) 0.0023(19)
C6 0.027(2) 0.018(2) 0.026(2) 0.0022(18) 0.0087(18) 0.0027(18)
C7 0.049(4) 0.050(4) 0.051(4) -0.032(3) -0.015(3) 0.016(3)
C8 0.0124(19) 0.020(2) 0.020(2) -0.0044(17) 0.0017(16) 0.0010(16)
C9 0.020(2) 0.019(2) 0.023(2) 0.0026(18) 0.0060(17) -0.0071(17)
C10 0.026(2) 0.019(2) 0.028(2) -0.0010(18) 0.0096(18) 0.0056(18)
C11 0.021(2) 0.022(2) 0.031(3) 0.0019(19) 0.0121(19) -0.0032(18)
C12 0.0109(18) 0.019(2) 0.028(2) 0.0053(18) 0.0083(16) 0.0004(16)
C13 0.023(2) 0.014(2) 0.019(2) 0.0005(17) 0.0010(16) 0.0012(17)
C14 0.045(3) 0.029(3) 0.071(4) -0.001(3) 0.041(3) 0.005(2)
C15 0.023(2) 0.023(2) 0.019(2) -0.0026(18) 0.0060(17) 0.0023(18)
C16 0.015(2) 0.052(3) 0.033(3) 0.009(2) 0.0035(19) 0.004(2)
C17 0.031(3) 0.035(3) 0.021(2) 0.001(2) -0.0017(19) 0.004(2)
C18 0.025(2) 0.031(3) 0.036(3) 0.004(2) 0.005(2) 0.003(2)
C19 0.0101(18) 0.020(2) 0.028(2) 0.0044(18) 0.0047(16) 0.0028(16)
C20 0.026(2) 0.017(2) 0.026(2) -0.0024(18) 0.0124(18) 0.0006(18)
C21 0.037(3) 0.024(2) 0.030(2) 0.007(2) 0.019(2) -0.001(2)
C22 0.023(2) 0.025(3) 0.039(3) 0.005(2) 0.011(2) 0.0031(19)
C23 0.036(3) 0.021(2) 0.027(2) -0.003(2) 0.007(2) 0.001(2)
C24 0.028(2) 0.026(2) 0.024(2) -0.0017(19) 0.0071(18) 0.008(2)
C25 0.077(4) 0.024(3) 0.062(4) 0.007(3) 0.046(4) -0.004(3)
C26 0.020(2) 0.016(2) 0.031(2) -0.0035(18) 0.0092(18) -0.0012(17)
C27 0.023(2) 0.018(2) 0.025(2) -0.0012(18) 0.0087(18) 0.0001(17)
C28 0.020(2) 0.022(2) 0.038(3) -0.004(2) 0.0089(19) 0.0045(18)
C29 0.017(2) 0.033(3) 0.028(2) -0.006(2) 0.0082(18) -0.0006(19)
C30 0.028(2) 0.037(3) 0.027(2) -0.001(2) 0.008(2) -0.003(2)
C31 0.021(2) 0.023(2) 0.020(2) 0.0018(18) 0.0054(17) -0.0007(18)
C32 0.031(3) 0.102(6) 0.047(4) 0.005(4) 0.023(3) 0.012(3)
C33 0.018(2) 0.024(2) 0.018(2) 0.0013(17) 0.0041(16) 0.0000(17)
C34 0.031(3) 0.026(3) 0.031(3) -0.009(2) 0.015(2) 0.002(2)
C35 0.034(3) 0.026(2) 0.024(2) -0.013(2) 0.0105(19) -0.001(2)
C36 0.028(2) 0.039(3) 0.024(2) -0.005(2) 0.0069(19) 0.006(2)
C37 0.020(2) 0.019(2) 0.018(2) 0.0016(17) 0.0071(16) 0.0011(17)
C38 0.015(2) 0.024(2) 0.021(2) 0.0022(18) 0.0046(16) 0.0006(17)
C39 0.024(2) 0.031(3) 0.020(2) 0.0058(19) 0.0050(18) -0.0041(19)
C40 0.021(2) 0.027(2) 0.029(2) 0.011(2) 0.0097(19) 0.0050(19)
C41 0.029(2) 0.030(3) 0.020(2) -0.0020(19) 0.0067(18) -0.001(2)
C42 0.024(2) 0.026(2) 0.026(2) 0.0030(19) 0.0107(18) -0.0004(19)
C43 0.020(2) 0.075(4) 0.040(3) 0.002(3) 0.015(2) -0.007(3)
C44 0.022(2) 0.024(2) 0.0110(19) 0.0014(17) 0.0043(16) 0.0014(17)
C45 0.025(2) 0.026(2) 0.024(2) 0.0045(19) 0.0011(18) -0.0037(19)
C46 0.023(2) 0.041(3) 0.028(3) -0.002(2) -0.0031(19) -0.005(2)
C47 0.028(2) 0.041(3) 0.023(2) 0.001(2) 0.0076(19) 0.009(2)
C48 0.053(3) 0.029(3) 0.023(3) 0.006(2) 0.005(2) 0.008(2)
C49 0.042(3) 0.027(3) 0.025(2) 0.001(2) 0.004(2) -0.005(2)
C50 0.070(4) 0.054(4) 0.025(3) 0.018(3) 0.008(3) 0.018(3)
C51 0.027(2) 0.025(2) 0.037(3) -0.001(2) 0.019(2) -0.006(2)
C52 0.019(2) 0.022(2) 0.024(2) -0.0021(18) 0.0076(17) -0.0014(17)
C53 0.031(3) 0.024(3) 0.034(3) -0.009(2) 0.011(2) -0.012(2)
C54 0.031(3) 0.023(2) 0.034(3) 0.004(2) 0.012(2) 0.000(2)
C55 0.062(4) 0.074(5) 0.051(4) -0.018(4) 0.004(3) -0.014(4)
C56 0.052(4) 0.057(4) 0.021(3) 0.002(3) 0.001(2) -0.006(3)
C57 0.052(4) 0.057(4) 0.036(3) 0.005(3) 0.005(3) -0.014(3)
C58 0.063(4) 0.054(4) 0.045(4) 0.005(3) 0.008(3) -0.005(3)
C59 0.073(5) 0.068(5) 0.050(4) -0.006(4) 0.012(4) 0.006(4)
C60 0.047(4) 0.096(6) 0.045(4) -0.004(4) 0.014(3) 0.000(4)
C61 0.050(4) 0.068(5) 0.047(4) 0.001(3) 0.018(3) -0.020(3)
C62 0.102(7) 0.107(7) 0.042(4) 0.019(4) 0.010(4) 0.045(6)
C63 0.058(4) 0.048(4) 0.027(3) 0.006(3) 0.010(3) 0.004(3)
C64 0.048(4) 0.070(5) 0.044(4) 0.008(3) 0.016(3) -0.013(3)
C65 0.100(6) 0.036(4) 0.072(5) -0.010(3) 0.033(5) -0.019(4)
C66 0.094(6) 0.062(5) 0.070(5) -0.003(4) 0.039(5) 0.016(5)
C67 0.056(4) 0.083(6) 0.066(5) 0.007(4) 0.033(4) 0.001(4)
C68 0.079(5) 0.038(4) 0.043(3) -0.006(3) 0.010(3) -0.031(3)

loop_
_atom_type_symbol
_atom_type_description
_atom_type_scat_dispersion_real
_atom_type_scat_dispersion_imag
_atom_type_scat_source
C C 0.0033 0.0016 'International Tables Vol C Tables 4.2.6.8 and 6.1.1.4'
H H 0.0000 0.0000 'International Tables Vol C Tables 4.2.6.8 and 6.1.1.4'
O O 0.0106 0.0060 'International Tables Vol C Tables 4.2.6.8 and 6.1.1.4'
Si Si 0.0817 0.0704 'International Tables Vol C Tables 4.2.6.8 and 6.1.1.4'
Te Te -0.5308 1.6751 'International Tables Vol C Tables 4.2.6.8 and 6.1.1.4'

loop_
_geom_angle_atom_site_label_1
_geom_angle_atom_site_label_2
_geom_angle_atom_site_label_3
_geom_angle
_geom_angle_site_symmetry_1
_geom_angle_site_symmetry_3
_geom_angle_publ_flag
O1 Te1 O7 170.99(12) . . ?
O1 Te1 C1 87.64(15) . . ?
O7 Te1 C1 86.42(15) . . ?
O1 Te1 C8 89.20(15) . . ?
O7 Te1 C8 84.70(14) . . ?
C1 Te1 C8 96.07(16) . . ?
O3 Te2 O2 172.07(12) . . ?
O3 Te2 C19 86.86(15) . . ?
O2 Te2 C19 86.77(15) . . ?
O3 Te2 C26 89.21(15) . . ?
O2 Te2 C26 86.56(15) . . ?
C19 Te2 C26 94.25(16) . . ?
O4 Te3 O6 171.97(12) . . ?
O4 Te3 C44 87.09(15) . . ?
O6 Te3 C44 86.91(15) . . ?
O4 Te3 C37 85.60(14) . . ?
O6 Te3 C37 89.90(14) . . ?
C44 Te3 C37 97.54(16) . . ?
O1 Si1 O2 112.99(17) . . ?
O1 Si1 O5 110.38(16) . 2_655 ?
O2 Si1 O5 109.33(16) . 2_655 ?
O1 Si1 C15 107.91(19) . . ?
O2 Si1 C15 107.00(18) . . ?
O5 Si1 C15 109.10(18) 2_655 . ?
O3 Si2 O4 112.73(17) . . ?
O3 Si2 O5 110.54(16) . . ?
O4 Si2 O5 109.83(16) . . ?
O3 Si2 C33 107.57(18) . . ?
O4 Si2 C33 107.63(17) . . ?
O5 Si2 C33 108.39(17) . . ?
O6 Si3 O7 112.10(17) . . ?
O6 Si3 O8 111.29(14) . . ?
O7 Si3 O8 109.32(13) . . ?
O6 Si3 C52 107.68(18) . . ?
O7 Si3 C52 107.94(18) . . ?
O8 Si3 C52 108.4(2) . . ?
Si1 O1 Te1 140.71(18) . . ?
Si1 O2 Te2 132.58(18) . . ?
Si2 O3 Te2 141.70(19) . . ?
Si2 O4 Te3 133.56(17) . . ?
Si2 O5 Si1 165.9(2) . 2_655 ?
Si3 O6 Te3 139.22(18) . . ?
Si3 O7 Te1 134.13(17) . . ?
Si3 O8 Si3 166.8(3) . 2_655 ?
C4 O9 C7 117.3(4) . . ?
C11 O10 C14 117.0(4) . . ?
C22 O11 C25 117.2(4) . . ?
C29 O12 C32 118.2(4) . . ?
C40 O13 C43 117.0(4) . . ?
C47 O14 C50 117.5(5) . . ?
C6 C1 C2 119.9(4) . . ?
C6 C1 Te1 120.2(3) . . ?
C2 C1 Te1 119.8(3) . . ?
C3 C2 C1 120.5(4) . . ?
C3 C2 H2 119.8 . . ?
C1 C2 H2 119.8 . . ?
C2 C3 C4 120.1(5) . . ?
C2 C3 H3 120.0 . . ?
C4 C3 H3 120.0 . . ?
O9 C4 C5 124.4(4) . . ?
O9 C4 C3 115.7(4) . . ?
C5 C4 C3 119.9(4) . . ?
C4 C5 C6 119.6(4) . . ?
C4 C5 H5 120.2 . . ?
C6 C5 H5 120.2 . . ?
C1 C6 C5 120.1(4) . . ?
C1 C6 H6 120.0 . . ?
C5 C6 H6 120.0 . . ?
O9 C7 H7A 109.5 . . ?
O9 C7 H7B 109.5 . . ?
H7A C7 H7B 109.5 . . ?
O9 C7 H7C 109.5 . . ?
H7A C7 H7C 109.5 . . ?
H7B C7 H7C 109.5 . . ?
C9 C8 C13 120.6(4) . . ?
C9 C8 Te1 118.9(3) . . ?
C13 C8 Te1 120.3(3) . . ?
C8 C9 C10 120.0(4) . . ?
C8 C9 H9 120.0 . . ?
C10 C9 H9 120.0 . . ?
C11 C10 C9 119.3(4) . . ?
C11 C10 H10 120.4 . . ?
C9 C10 H10 120.4 . . ?
O10 C11 C12 115.6(4) . . ?
O10 C11 C10 123.8(4) . . ?
C12 C11 C10 120.6(4) . . ?
C11 C12 C13 119.9(4) . . ?
C11 C12 H12 120.1 . . ?
C13 C12 H12 120.1 . . ?
C8 C13 C12 119.6(4) . . ?
C8 C13 H13 120.2 . . ?
C12 C13 H13 120.2 . . ?
O10 C14 H14A 109.5 . . ?
O10 C14 H14B 109.5 . . ?
H14A C14 H14B 109.5 . . ?
O10 C14 H14C 109.5 . . ?
H14A C14 H14C 109.5 . . ?
H14B C14 H14C 109.5 . . ?
C18 C15 C17 109.3(4) . . ?
C18 C15 C16 109.5(4) . . ?
C17 C15 C16 108.3(4) . . ?
C18 C15 Si1 110.0(3) . . ?
C17 C15 Si1 111.0(3) . . ?
C16 C15 Si1 108.6(3) . . ?
C15 C16 H16A 109.5 . . ?
C15 C16 H16B 109.5 . . ?
H16A C16 H16B 109.5 . . ?
C15 C16 H16C 109.5 . . ?
H16A C16 H16C 109.5 . . ?
H16B C16 H16C 109.5 . . ?
C15 C17 H17A 109.5 . . ?
C15 C17 H17B 109.5 . . ?
H17A C17 H17B 109.5 . . ?
C15 C17 H17C 109.5 . . ?
H17A C17 H17C 109.5 . . ?
H17B C17 H17C 109.5 . . ?
C15 C18 H18A 109.5 . . ?
C15 C18 H18B 109.5 . . ?
H18A C18 H18B 109.5 . . ?
C15 C18 H18C 109.5 . . ?
H18A C18 H18C 109.5 . . ?
H18B C18 H18C 109.5 . . ?
C20 C19 C24 120.6(4) . . ?
C20 C19 Te2 119.3(3) . . ?
C24 C19 Te2 120.1(3) . . ?
C19 C20 C21 119.2(4) . . ?
C19 C20 H20 120.4 . . ?
C21 C20 H20 120.4 . . ?
C22 C21 C20 119.8(4) . . ?
C22 C21 H21 120.1 . . ?
C20 C21 H21 120.1 . . ?
O11 C22 C21 124.3(4) . . ?
O11 C22 C23 115.4(4) . . ?
C21 C22 C23 120.3(4) . . ?
C24 C23 C22 120.0(5) . . ?
C24 C23 H23 120.0 . . ?
C22 C23 H23 120.0 . . ?
C23 C24 C19 120.2(4) . . ?
C23 C24 H24 119.9 . . ?
C19 C24 H24 119.9 . . ?
O11 C25 H25A 109.5 . . ?
O11 C25 H25B 109.5 . . ?
H25A C25 H25B 109.5 . . ?
O11 C25 H25C 109.5 . . ?
H25A C25 H25C 109.5 . . ?
H25B C25 H25C 109.5 . . ?
C27 C26 C31 120.4(4) . . ?
C27 C26 Te2 119.1(3) . . ?
C31 C26 Te2 120.4(3) . . ?
C26 C27 C28 120.3(4) . . ?
C26 C27 H27 119.9 . . ?
C28 C27 H27 119.9 . . ?
C27 C28 C29 120.1(4) . . ?
C27 C28 H28 119.9 . . ?
C29 C28 H28 119.9 . . ?
O12 C29 C28 116.1(4) . . ?
O12 C29 C30 124.6(4) . . ?
C28 C29 C30 119.3(4) . . ?
C31 C30 C29 119.7(4) . . ?
C31 C30 H30 120.2 . . ?
C29 C30 H30 120.2 . . ?
C26 C31 C30 120.3(4) . . ?
C26 C31 H31 119.9 . . ?
C30 C31 H31 119.9 . . ?
O12 C32 H32A 109.5 . . ?
O12 C32 H32B 109.5 . . ?
H32A C32 H32B 109.5 . . ?
O12 C32 H32C 109.5 . . ?
H32A C32 H32C 109.5 . . ?
H32B C32 H32C 109.5 . . ?
C36 C33 C35 109.4(4) . . ?
C36 C33 C34 109.1(4) . . ?
C35 C33 C34 107.8(4) . . ?
C36 C33 Si2 111.1(3) . . ?
C35 C33 Si2 109.9(3) . . ?
C34 C33 Si2 109.4(3) . . ?
C33 C34 H34A 109.5 . . ?
C33 C34 H34B 109.5 . . ?
H34A C34 H34B 109.5 . . ?
C33 C34 H34C 109.5 . . ?
H34A C34 H34C 109.5 . . ?
H34B C34 H34C 109.5 . . ?
C33 C35 H35A 109.5 . . ?
C33 C35 H35B 109.5 . . ?
H35A C35 H35B 109.5 . . ?
C33 C35 H35C 109.5 . . ?
H35A C35 H35C 109.5 . . ?
H35B C35 H35C 109.5 . . ?
C33 C36 H36A 109.5 . . ?
C33 C36 H36B 109.5 . . ?
H36A C36 H36B 109.5 . . ?
C33 C36 H36C 109.5 . . ?
H36A C36 H36C 109.5 . . ?
H36B C36 H36C 109.5 . . ?
C38 C37 C42 120.5(4) . . ?
C38 C37 Te3 119.7(3) . . ?
C42 C37 Te3 119.8(3) . . ?
C37 C38 C39 120.2(4) . . ?
C37 C38 H38 119.9 . . ?
C39 C38 H38 119.9 . . ?
C40 C39 C38 119.8(4) . . ?
C40 C39 H39 120.1 . . ?
C38 C39 H39 120.1 . . ?
O13 C40 C39 125.0(4) . . ?
O13 C40 C41 115.5(4) . . ?
C39 C40 C41 119.5(4) . . ?
C42 C41 C40 120.1(4) . . ?
C42 C41 H41 119.9 . . ?
C40 C41 H41 119.9 . . ?
C37 C42 C41 119.9(4) . . ?
C37 C42 H42 120.1 . . ?
C41 C42 H42 120.1 . . ?
O13 C43 H43A 109.5 . . ?
O13 C43 H43B 109.5 . . ?
H43A C43 H43B 109.5 . . ?
O13 C43 H43C 109.5 . . ?
H43A C43 H43C 109.5 . . ?
H43B C43 H43C 109.5 . . ?
C49 C44 C45 119.9(4) . . ?
C49 C44 Te3 120.2(3) . . ?
C45 C44 Te3 119.8(3) . . ?
C46 C45 C44 119.1(4) . . ?
C46 C45 H45 120.4 . . ?
C44 C45 H45 120.4 . . ?
C47 C46 C45 120.9(5) . . ?
C47 C46 H46 119.6 . . ?
C45 C46 H46 119.6 . . ?
O14 C47 C46 115.6(5) . . ?
O14 C47 C48 124.8(5) . . ?
C46 C47 C48 119.6(4) . . ?
C47 C48 C49 119.9(5) . . ?
C47 C48 H48 120.1 . . ?
C49 C48 H48 120.1 . . ?
C44 C49 C48 120.7(5) . . ?
C44 C49 H49 119.7 . . ?
C48 C49 H49 119.7 . . ?
O14 C50 H50A 109.5 . . ?
O14 C50 H50B 109.5 . . ?
H50A C50 H50B 109.5 . . ?
O14 C50 H50C 109.5 . . ?
H50A C50 H50C 109.5 . . ?
H50B C50 H50C 109.5 . . ?
C52 C51 H51A 109.5 . . ?
C52 C51 H51B 109.5 . . ?
H51A C51 H51B 109.5 . . ?
C52 C51 H51C 109.5 . . ?
H51A C51 H51C 109.5 . . ?
H51B C51 H51C 109.5 . . ?
C53 C52 C54 109.1(4) . . ?
C53 C52 C51 108.4(4) . . ?
C54 C52 C51 108.1(4) . . ?
C53 C52 Si3 110.6(3) . . ?
C54 C52 Si3 111.6(3) . . ?
C51 C52 Si3 109.0(3) . . ?
C52 C53 H53A 109.5 . . ?
C52 C53 H53B 109.5 . . ?
H53A C53 H53B 109.5 . . ?
C52 C53 H53C 109.5 . . ?
H53A C53 H53C 109.5 . . ?
H53B C53 H53C 109.5 . . ?
C52 C54 H54A 109.5 . . ?
C52 C54 H54B 109.5 . . ?
H54A C54 H54B 109.5 . . ?
C52 C54 H54C 109.5 . . ?
H54A C54 H54C 109.5 . . ?
H54B C54 H54C 109.5 . . ?
C56 C55 H55A 109.5 . . ?
C56 C55 H55B 109.5 . . ?
H55A C55 H55B 109.5 . . ?
C56 C55 H55C 109.5 . . ?
H55A C55 H55C 109.5 . . ?
H55B C55 H55C 109.5 . . ?
C61 C56 C57 117.6(6) . . ?
C61 C56 C55 122.6(6) . . ?
C57 C56 C55 119.7(6) . . ?
C58 C57 C56 121.7(6) . . ?
C58 C57 H57 119.2 . . ?
C56 C57 H57 119.2 . . ?
C59 C58 C57 120.4(7) . . ?
C59 C58 H58 119.8 . . ?
C57 C58 H58 119.8 . . ?
C58 C59 C60 120.1(7) . . ?
C58 C59 H59 120.0 . . ?
C60 C59 H59 120.0 . . ?
C59 C60 C61 119.5(7) . . ?
C59 C60 H60 120.2 . . ?
C61 C60 H60 120.2 . . ?
C56 C61 C60 120.6(6) . . ?
C56 C61 H61 119.7 . . ?
C60 C61 H61 119.7 . . ?
C63 C62 H62A 109.5 . . ?
C63 C62 H62B 109.5 . . ?
H62A C62 H62B 109.5 . . ?
C63 C62 H62C 109.5 . . ?
H62A C62 H62C 109.5 . . ?
H62B C62 H62C 109.5 . . ?
C64 C63 C68 117.0(6) . . ?
C64 C63 C62 122.1(7) . . ?
C68 C63 C62 120.8(7) . . ?
C63 C64 C65 121.4(6) . . ?
C63 C64 H64 119.3 . . ?
C65 C64 H64 119.3 . . ?
C66 C65 C64 120.8(7) . . ?
C66 C65 H65 119.6 . . ?
C64 C65 H65 119.6 . . ?
C65 C66 C67 120.6(7) . . ?
C65 C66 H66 119.7 . . ?
C67 C66 H66 119.7 . . ?
C66 C67 C68 119.6(7) . . ?
C66 C67 H67 120.2 . . ?
C68 C67 H67 120.2 . . ?
C67 C68 C63 120.5(6) . . ?
C67 C68 H68 119.8 . . ?
C63 C68 H68 119.8 . . ?

loop_
_geom_bond_atom_site_label_1
_geom_bond_atom_site_label_2
_geom_bond_distance
_geom_bond_site_symmetry_2
_geom_bond_publ_flag
Te1 O1 2.053(3) . ?
Te1 O7 2.058(3) . ?
Te1 C1 2.094(4) . ?
Te1 C8 2.104(4) . ?
Te2 O3 2.057(3) . ?
Te2 O2 2.064(3) . ?
Te2 C19 2.105(4) . ?
Te2 C26 2.121(4) . ?
Te3 O4 2.055(3) . ?
Te3 O6 2.064(3) . ?
Te3 C44 2.106(4) . ?
Te3 C37 2.122(4) . ?
Si1 O1 1.611(3) . ?
Si1 O2 1.613(3) . ?
Si1 O5 1.635(3) 2_655 ?
Si1 C15 1.885(5) . ?
Si2 O3 1.618(3) . ?
Si2 O4 1.619(3) . ?
Si2 O5 1.632(3) . ?
Si2 C33 1.882(4) . ?
Si3 O6 1.613(3) . ?
Si3 O7 1.618(3) . ?
Si3 O8 1.6337(12) . ?
Si3 C52 1.877(5) . ?
O5 Si1 1.635(3) 2_655 ?
O8 Si3 1.6338(12) 2_655 ?
O9 C4 1.353(6) . ?
O9 C7 1.426(6) . ?
O10 C11 1.367(5) . ?
O10 C14 1.431(6) . ?
O11 C22 1.372(6) . ?
O11 C25 1.425(6) . ?
O12 C29 1.349(5) . ?
O12 C32 1.431(7) . ?
O13 C40 1.357(5) . ?
O13 C43 1.427(6) . ?
O14 C47 1.357(6) . ?
O14 C50 1.407(7) . ?
C1 C6 1.378(6) . ?
C1 C2 1.388(6) . ?
C2 C3 1.366(7) . ?
C2 H2 0.9500 . ?
C3 C4 1.394(7) . ?
C3 H3 0.9500 . ?
C4 C5 1.386(7) . ?
C5 C6 1.393(6) . ?
C5 H5 0.9500 . ?
C6 H6 0.9500 . ?
C7 H7A 0.9800 . ?
C7 H7B 0.9800 . ?
C7 H7C 0.9800 . ?
C8 C9 1.381(6) . ?
C8 C13 1.383(6) . ?
C9 C10 1.391(6) . ?
C9 H9 0.9500 . ?
C10 C11 1.386(6) . ?
C10 H10 0.9500 . ?
C11 C12 1.386(6) . ?
C12 C13 1.387(6) . ?
C12 H12 0.9500 . ?
C13 H13 0.9500 . ?
C14 H14A 0.9800 . ?
C14 H14B 0.9800 . ?
C14 H14C 0.9800 . ?
C15 C18 1.535(7) . ?
C15 C17 1.535(6) . ?
C15 C16 1.540(6) . ?
C16 H16A 0.9800 . ?
C16 H16B 0.9800 . ?
C16 H16C 0.9800 . ?
C17 H17A 0.9800 . ?
C17 H17B 0.9800 . ?
C17 H17C 0.9800 . ?
C18 H18A 0.9800 . ?
C18 H18B 0.9800 . ?
C18 H18C 0.9800 . ?
C19 C20 1.376(6) . ?
C19 C24 1.382(6) . ?
C20 C21 1.404(6) . ?
C20 H20 0.9500 . ?
C21 C22 1.373(7) . ?
C21 H21 0.9500 . ?
C22 C23 1.387(7) . ?
C23 C24 1.370(7) . ?
C23 H23 0.9500 . ?
C24 H24 0.9500 . ?
C25 H25A 0.9800 . ?
C25 H25B 0.9800 . ?
C25 H25C 0.9800 . ?
C26 C27 1.371(6) . ?
C26 C31 1.383(6) . ?
C27 C28 1.391(6) . ?
C27 H27 0.9500 . ?
C28 C29 1.395(7) . ?
C28 H28 0.9500 . ?
C29 C30 1.402(7) . ?
C30 C31 1.390(6) . ?
C30 H30 0.9500 . ?
C31 H31 0.9500 . ?
C32 H32A 0.9800 . ?
C32 H32B 0.9800 . ?
C32 H32C 0.9800 . ?
C33 C36 1.527(6) . ?
C33 C35 1.541(6) . ?
C33 C34 1.542(6) . ?
C34 H34A 0.9800 . ?
C34 H34B 0.9800 . ?
C34 H34C 0.9800 . ?
C35 H35A 0.9800 . ?
C35 H35B 0.9800 . ?
C35 H35C 0.9800 . ?
C36 H36A 0.9800 . ?
C36 H36B 0.9800 . ?
C36 H36C 0.9800 . ?
C37 C38 1.378(6) . ?
C37 C42 1.387(6) . ?
C38 C39 1.401(6) . ?
C38 H38 0.9500 . ?
C39 C40 1.391(7) . ?
C39 H39 0.9500 . ?
C40 C41 1.404(7) . ?
C41 C42 1.390(6) . ?
C41 H41 0.9500 . ?
C42 H42 0.9500 . ?
C43 H43A 0.9800 . ?
C43 H43B 0.9800 . ?
C43 H43C 0.9800 . ?
C44 C49 1.372(7) . ?
C44 C45 1.395(6) . ?
C45 C46 1.390(7) . ?
C45 H45 0.9500 . ?
C46 C47 1.381(8) . ?
C46 H46 0.9500 . ?
C47 C48 1.382(7) . ?
C48 C49 1.390(7) . ?
C48 H48 0.9500 . ?
C49 H49 0.9500 . ?
C50 H50A 0.9800 . ?
C50 H50B 0.9800 . ?
C50 H50C 0.9800 . ?
C51 C52 1.549(6) . ?
C51 H51A 0.9800 . ?
C51 H51B 0.9800 . ?
C51 H51C 0.9800 . ?
C52 C53 1.532(6) . ?
C52 C54 1.538(6) . ?
C53 H53A 0.9800 . ?
C53 H53B 0.9800 . ?
C53 H53C 0.9800 . ?
C54 H54A 0.9800 . ?
C54 H54B 0.9800 . ?
C54 H54C 0.9800 . ?
C55 C56 1.512(10) . ?
C55 H55A 0.9800 . ?
C55 H55B 0.9800 . ?
C55 H55C 0.9800 . ?
C56 C61 1.371(9) . ?
C56 C57 1.404(9) . ?
C57 C58 1.363(10) . ?
C57 H57 0.9500 . ?
C58 C59 1.359(10) . ?
C58 H58 0.9500 . ?
C59 C60 1.380(11) . ?
C59 H59 0.9500 . ?
C60 C61 1.408(10) . ?
C60 H60 0.9500 . ?
C61 H61 0.9500 . ?
C62 C63 1.505(10) . ?
C62 H62A 0.9800 . ?
C62 H62B 0.9800 . ?
C62 H62C 0.9800 . ?
C63 C64 1.359(9) . ?
C63 C68 1.414(9) . ?
C64 C65 1.370(10) . ?
C64 H64 0.9500 . ?
C65 C66 1.336(11) . ?
C65 H65 0.9500 . ?
C66 C67 1.357(11) . ?
C66 H66 0.9500 . ?
C67 C68 1.375(10) . ?
C67 H67 0.9500 . ?
C68 H68 0.9500 . ?
